data_7701983
loop_
_publ_author_name
'Mu, Ying'
'Song, Tingting'
'Liu, Ning'
'Tong, Xiaobo'
'Li, Feng'
'Mu, Xiaoyue'

_publ_section_title
;
 Half-Sandwich Rare-Earth Metal Complexes Bearing a C5Me4-C6H4-o-CH2NMe2
 Ligand: Synthesis, Characterization and Catalytic Properties for
 Isoprene, 1-Hexene and MMA Polymerization
;
_journal_name_full 'Dalton Transactions'
_journal_paper_doi 10.1039/C9DT04029C
_journal_year 2019
_chemical_formula_sum 'C44 H68 N2 Si2 Y2'
_chemical_formula_weight 859.00
_space_group_IT_number 2
_space_group_name_Hall '-P 1'
_space_group_name_H-M_alt 'P -1'
_symmetry_cell_setting triclinic
_symmetry_space_group_name_H-M 'P -1'
_atom_sites_solution_hydrogens geom
_atom_sites_solution_primary direct
_atom_sites_solution_secondary difmap
_audit_creation_method SHELXL-97
_audit_update_record
;
2019-09-23 deposited with the CCDC.	2019-11-18 downloaded from the CCDC.
;
_cell_angle_alpha 77.1150(10)
_cell_angle_beta 75.8990(10)
_cell_angle_gamma 72.1310(10)
_cell_formula_units_Z 1
_cell_length_a 9.2689(6)
_cell_length_b 11.0330(8)
_cell_length_c 11.9125(8)
_cell_measurement_reflns_used 4036
_cell_measurement_temperature 185(2)
_cell_measurement_theta_max 52.78
_cell_measurement_theta_min 4.70
_cell_volume 1109.92(13)
_computing_cell_refinement 'Bruker SMART'
_computing_data_collection 'Bruker SMART'
_computing_data_reduction 'Bruker SAINT'
_computing_molecular_graphics 'Bruker SHELXTL'
_computing_publication_material 'Bruker SHELXTL'
_computing_structure_refinement 'SHELXL-97 (Sheldrick, 1997)'
_computing_structure_solution 'SHELXS-97 (Sheldrick, 1990)'
_diffrn_ambient_temperature 185(2)
_diffrn_measured_fraction_theta_full 0.969
_diffrn_measured_fraction_theta_max 0.969
_diffrn_measurement_device_type 'CCD area detector'
_diffrn_measurement_method 'phi and omega scan'
_diffrn_radiation_monochromator graphite
_diffrn_radiation_source 'fine-focus sealed tube'
_diffrn_radiation_type MoK\a
_diffrn_radiation_wavelength 0.71073
_diffrn_reflns_av_R_equivalents 0.0146
_diffrn_reflns_av_sigmaI/netI 0.0324
_diffrn_reflns_limit_h_max 11
_diffrn_reflns_limit_h_min -11
_diffrn_reflns_limit_k_max 11
_diffrn_reflns_limit_k_min -13
_diffrn_reflns_limit_l_max 14
_diffrn_reflns_limit_l_min -10
_diffrn_reflns_number 6334
_diffrn_reflns_theta_full 26.39
_diffrn_reflns_theta_max 26.39
_diffrn_reflns_theta_min 1.79
_exptl_absorpt_coefficient_mu 2.686
_exptl_absorpt_correction_T_max 0.7566
_exptl_absorpt_correction_T_min 0.7049
_exptl_absorpt_correction_type multi-scan
_exptl_absorpt_process_details 'SADABS; Bruker, 2000'
_exptl_crystal_colour colorless
_exptl_crystal_density_diffrn 1.285
_exptl_crystal_density_method 'not measured'
_exptl_crystal_description block
_exptl_crystal_F_000 452
_exptl_crystal_size_max 0.14
_exptl_crystal_size_mid 0.13
_exptl_crystal_size_min 0.11
_refine_diff_density_max 0.569
_refine_diff_density_min -0.816
_refine_diff_density_rms 0.180
_refine_ls_extinction_method none
_refine_ls_goodness_of_fit_ref 1.206
_refine_ls_hydrogen_treatment mixed
_refine_ls_matrix_type full
_refine_ls_number_parameters 238
_refine_ls_number_reflns 4409
_refine_ls_number_restraints 0
_refine_ls_restrained_S_all 1.206
_refine_ls_R_factor_all 0.0403
_refine_ls_R_factor_gt 0.0329
_refine_ls_shift/su_max 0.006
_refine_ls_shift/su_mean 0.000
_refine_ls_structure_factor_coef Fsqd
_refine_ls_weighting_details 'calc w=1/[\s^2^(Fo^2^)+(0.0579P)^2^+0.8432P] where P=(Fo^2^+2Fc^2^)/3'
_refine_ls_weighting_scheme calc
_refine_ls_wR_factor_gt 0.0915
_refine_ls_wR_factor_ref 0.1134
_reflns_number_gt 3980
_reflns_number_total 4409
_reflns_threshold_expression >2sigma(I)
_cod_data_source_file c9dt04029c2.cif
_cod_data_source_block 2
_cod_depositor_comments
;
The following automatic conversions were performed:

data item '_exptl_absorpt_correction_type' value 'Multi-scan' was
changed to 'multi-scan' in accordance with the
/home/data/users/saulius/crontab/automatic-downloads/rss-feeds/RSC/lib/dictionaries/cif_core.dic
dictionary named 'cif_core.dic' version 2.4.2 last updated on
2011-04-26.

data item '_symmetry_cell_setting' value 'Triclinic' was changed to
'triclinic' in accordance with the
/home/data/users/saulius/crontab/automatic-downloads/rss-feeds/RSC/lib/dictionaries/cif_core.dic
dictionary named 'cif_core.dic' version 2.4.2 last updated on
2011-04-26.

Automatic conversion script
Id: cif_fix_values 6909 2019-04-08 15:41:33Z antanas 
;
_cod_original_sg_symbol_H-M P-1
_cod_database_code 7701983

loop_
_symmetry_equiv_pos_as_xyz
'x, y, z'
'-x, -y, -z'

loop_
_atom_site_label
_atom_site_type_symbol
_atom_site_fract_x
_atom_site_fract_y
_atom_site_fract_z
_atom_site_U_iso_or_equiv
_atom_site_adp_type
_atom_site_occupancy
_atom_site_symmetry_multiplicity
_atom_site_calc_flag
_atom_site_refinement_flags
Y1 Y 0.55880(3) 0.58014(3) 0.85558(2) 0.02295(11) Uani 1 1 d .
N1 N 0.4824(3) 0.4104(3) 0.8188(2) 0.0256(5) Uani 1 1 d .
C7 C 0.7847(4) 0.4937(3) 0.6864(3) 0.0273(7) Uani 1 1 d .
C11 C 0.8603(4) 0.4858(3) 0.7799(3) 0.0280(7) Uani 1 1 d .
C9 C 0.7587(4) 0.7008(3) 0.7107(3) 0.0296(7) Uani 1 1 d .
C8 C 0.7218(4) 0.6275(3) 0.6439(3) 0.0292(7) Uani 1 1 d .
C6 C 0.7870(4) 0.3840(3) 0.6328(3) 0.0303(7) Uani 1 1 d .
C10 C 0.8434(4) 0.6143(3) 0.7951(3) 0.0284(7) Uani 1 1 d .
C16 C 0.6164(4) 0.2951(3) 0.8145(3) 0.0315(7) Uani 1 1 d .
H16A H 0.5795 0.2184 0.8420 0.038 Uiso 1 1 calc R
H16B H 0.6804 0.2964 0.8674 0.038 Uiso 1 1 calc R
C12 C 0.9546(4) 0.3650(4) 0.8415(4) 0.0401(8) Uani 1 1 d .
H12A H 0.9704 0.2946 0.8009 0.060 Uiso 1 1 calc R
H12B H 0.9013 0.3463 0.9205 0.060 Uiso 1 1 calc R
H12C H 1.0527 0.3767 0.8426 0.060 Uiso 1 1 calc R
C17 C 0.3836(4) 0.4168(4) 0.7363(3) 0.0363(8) Uani 1 1 d .
H17A H 0.4386 0.4316 0.6573 0.054 Uiso 1 1 calc R
H17B H 0.2915 0.4860 0.7480 0.054 Uiso 1 1 calc R
H17C H 0.3565 0.3367 0.7499 0.054 Uiso 1 1 calc R
C5 C 0.8667(4) 0.3754(4) 0.5177(3) 0.0381(8) Uani 1 1 d .
H5 H 0.9152 0.4388 0.4765 0.046 Uiso 1 1 calc R
C2 C 0.7258(5) 0.1846(4) 0.6391(4) 0.0426(9) Uani 1 1 d .
H2 H 0.6779 0.1206 0.6796 0.051 Uiso 1 1 calc R
C15 C 0.6373(5) 0.6786(4) 0.5432(3) 0.0427(9) Uani 1 1 d .
H15A H 0.5691 0.7624 0.5526 0.064 Uiso 1 1 calc R
H15B H 0.5785 0.6211 0.5416 0.064 Uiso 1 1 calc R
H15C H 0.7104 0.6848 0.4710 0.064 Uiso 1 1 calc R
C1 C 0.7141(4) 0.2873(3) 0.6928(3) 0.0324(7) Uani 1 1 d .
C13 C 0.9223(4) 0.6515(4) 0.8723(3) 0.0366(8) Uani 1 1 d .
H13A H 0.9456 0.5816 0.9352 0.055 Uiso 1 1 calc R
H13B H 0.8558 0.7266 0.9040 0.055 Uiso 1 1 calc R
H13C H 1.0162 0.6701 0.8273 0.055 Uiso 1 1 calc R
C14 C 0.7257(5) 0.8452(3) 0.6924(3) 0.0400(8) Uani 1 1 d .
H14A H 0.6630 0.8827 0.6335 0.060 Uiso 1 1 calc R
H14B H 0.8211 0.8692 0.6673 0.060 Uiso 1 1 calc R
H14C H 0.6718 0.8759 0.7646 0.060 Uiso 1 1 calc R
C3 C 0.8078(5) 0.1761(4) 0.5259(4) 0.0510(11) Uani 1 1 d .
H3 H 0.8181 0.1052 0.4917 0.061 Uiso 1 1 calc R
C4 C 0.8743(5) 0.2736(5) 0.4639(4) 0.0514(11) Uani 1 1 d .
H4 H 0.9242 0.2709 0.3863 0.062 Uiso 1 1 calc R
Si1 Si 0.26024(13) 0.92803(10) 0.80929(11) 0.0419(3) Uani 1 1 d .
C19 C 0.3393(4) 0.7518(3) 0.8195(3) 0.0389(8) Uani 1 1 d .
H19A H 0.3276 0.7385 0.7448 0.047 Uiso 1 1 calc R
H19B H 0.2579 0.7217 0.8762 0.047 Uiso 1 1 calc R
C21 C 0.0435(5) 0.9749(5) 0.8371(6) 0.0735(17) Uani 1 1 d .
H21A H 0.0091 0.9570 0.7743 0.110 Uiso 1 1 calc R
H21B H 0.0052 1.0654 0.8415 0.110 Uiso 1 1 calc R
H21C H 0.0054 0.9264 0.9098 0.110 Uiso 1 1 calc R
C20 C 0.3188(7) 1.0192(5) 0.6619(5) 0.0707(15) Uani 1 1 d .
H20A H 0.3998 1.0554 0.6640 0.106 Uiso 1 1 calc R
H20B H 0.2318 1.0872 0.6408 0.106 Uiso 1 1 calc R
H20C H 0.3551 0.9618 0.6051 0.106 Uiso 1 1 calc R
C22 C 0.3232(6) 0.9915(5) 0.9183(5) 0.0616(12) Uani 1 1 d .
H22A H 0.2819 0.9560 0.9964 0.092 Uiso 1 1 calc R
H22B H 0.2859 1.0838 0.9076 0.092 Uiso 1 1 calc R
H22C H 0.4338 0.9669 0.9065 0.092 Uiso 1 1 calc R
C18 C 0.3987(4) 0.4133(3) 0.9426(3) 0.0271(6) Uani 1 1 d .
H18A H 0.2906 0.4595 0.9395 0.032 Uiso 1 1 calc R
H18B H 0.383(5) 0.333(4) 0.979(4) 0.039(11) Uiso 1 1 d .

loop_
_atom_site_aniso_label
_atom_site_aniso_U_11
_atom_site_aniso_U_22
_atom_site_aniso_U_33
_atom_site_aniso_U_23
_atom_site_aniso_U_13
_atom_site_aniso_U_12
Y1 0.02787(17) 0.02201(16) 0.01939(16) -0.00138(10) -0.00128(11) -0.01112(12)
N1 0.0271(13) 0.0282(13) 0.0221(13) -0.0021(10) -0.0021(10) -0.0117(11)
C7 0.0314(17) 0.0293(16) 0.0225(15) -0.0069(12) 0.0066(12) -0.0171(13)
C11 0.0236(15) 0.0318(16) 0.0271(16) -0.0062(13) 0.0050(12) -0.0120(13)
C9 0.0352(18) 0.0284(16) 0.0251(15) -0.0024(12) 0.0029(13) -0.0166(14)
C8 0.0347(17) 0.0295(16) 0.0221(15) 0.0009(12) 0.0014(13) -0.0157(14)
C6 0.0329(17) 0.0299(16) 0.0287(17) -0.0080(13) -0.0011(13) -0.0105(14)
C10 0.0279(16) 0.0325(17) 0.0275(16) -0.0051(13) 0.0018(12) -0.0175(13)
C16 0.0400(19) 0.0297(17) 0.0281(17) -0.0068(13) 0.0016(14) -0.0186(15)
C12 0.0305(18) 0.039(2) 0.050(2) -0.0075(16) -0.0052(16) -0.0096(15)
C17 0.043(2) 0.052(2) 0.0251(17) -0.0149(15) -0.0049(14) -0.0235(17)
C5 0.040(2) 0.047(2) 0.0311(18) -0.0145(15) 0.0078(15) -0.0227(17)
C2 0.051(2) 0.0313(18) 0.046(2) -0.0138(16) 0.0034(17) -0.0171(17)
C15 0.063(3) 0.040(2) 0.0267(18) 0.0026(15) -0.0124(17) -0.0192(19)
C1 0.0411(19) 0.0329(17) 0.0285(17) -0.0112(14) 0.0009(14) -0.0189(15)
C13 0.0373(19) 0.042(2) 0.0376(19) -0.0102(15) -0.0020(15) -0.0211(16)
C14 0.048(2) 0.0273(17) 0.044(2) -0.0002(15) -0.0021(17) -0.0181(16)
C3 0.063(3) 0.046(2) 0.052(2) -0.0299(19) 0.003(2) -0.021(2)
C4 0.057(3) 0.065(3) 0.038(2) -0.0261(19) 0.0142(18) -0.029(2)
Si1 0.0403(6) 0.0273(5) 0.0567(7) 0.0011(4) -0.0137(5) -0.0090(4)
C19 0.0358(19) 0.0317(18) 0.045(2) 0.0036(15) -0.0094(16) -0.0083(15)
C21 0.042(3) 0.037(2) 0.137(5) -0.010(3) -0.025(3) 0.000(2)
C20 0.090(4) 0.052(3) 0.073(3) 0.022(2) -0.031(3) -0.034(3)
C22 0.059(3) 0.056(3) 0.075(3) -0.019(2) -0.013(2) -0.015(2)
C18 0.0342(17) 0.0279(16) 0.0220(15) -0.0038(12) -0.0017(13) -0.0154(14)

loop_
_atom_type_symbol
_atom_type_description
_atom_type_scat_dispersion_real
_atom_type_scat_dispersion_imag
_atom_type_scat_source
C C 0.0033 0.0016 'International Tables Vol C Tables 4.2.6.8 and 6.1.1.4'
H H 0.0000 0.0000 'International Tables Vol C Tables 4.2.6.8 and 6.1.1.4'
N N 0.0061 0.0033 'International Tables Vol C Tables 4.2.6.8 and 6.1.1.4'
Si Si 0.0817 0.0704 'International Tables Vol C Tables 4.2.6.8 and 6.1.1.4'
Y Y -2.7962 3.5667 'International Tables Vol C Tables 4.2.6.8 and 6.1.1.4'

loop_
_geom_angle_atom_site_label_1
_geom_angle_atom_site_label_2
_geom_angle_atom_site_label_3
_geom_angle
_geom_angle_site_symmetry_1
_geom_angle_site_symmetry_3
N1 Y1 C19 99.03(11) . .
N1 Y1 C18 122.03(10) . 2_667
C19 Y1 C18 106.73(13) . 2_667
N1 Y1 C18 34.65(9) . .
C19 Y1 C18 93.44(12) . .
C18 Y1 C18 91.93(10) 2_667 .
N1 Y1 C7 78.37(9) . .
C19 Y1 C7 122.71(12) . .
C18 Y1 C7 123.13(11) 2_667 .
C18 Y1 C7 109.89(10) . .
N1 Y1 C8 96.01(9) . .
C19 Y1 C8 94.35(12) . .
C18 Y1 C8 131.44(10) 2_667 .
C18 Y1 C8 130.64(10) . .
C7 Y1 C8 31.59(10) . .
N1 Y1 C11 96.21(10) . .
C19 Y1 C11 144.21(12) . .
C18 Y1 C11 91.92(10) 2_667 .
C18 Y1 C11 116.68(10) . .
C7 Y1 C11 31.23(10) . .
C8 Y1 C11 51.79(10) . .
N1 Y1 C9 126.28(9) . .
C19 Y1 C9 94.14(12) . .
C18 Y1 C9 102.88(10) 2_667 .
C18 Y1 C9 160.64(10) . .
C7 Y1 C9 51.41(10) . .
C8 Y1 C9 30.86(10) . .
C11 Y1 C9 51.30(10) . .
N1 Y1 C10 126.51(9) . .
C19 Y1 C10 121.38(12) . .
C18 Y1 C10 80.68(10) 2_667 .
C18 Y1 C10 145.11(11) . .
C7 Y1 C10 51.34(10) . .
C8 Y1 C10 51.34(10) . .
C11 Y1 C10 30.94(10) . .
C9 Y1 C10 30.95(10) . .
N1 Y1 Y1 77.34(6) . 2_667
C19 Y1 Y1 104.40(10) . 2_667
C18 Y1 Y1 46.51(7) 2_667 2_667
C18 Y1 Y1 45.43(7) . 2_667
C7 Y1 Y1 129.53(7) . 2_667
C8 Y1 Y1 160.82(8) . 2_667
C11 Y1 Y1 110.47(7) . 2_667
C9 Y1 Y1 147.53(8) . 2_667
C10 Y1 Y1 118.68(7) . 2_667
C17 N1 C16 111.5(3) . .
C17 N1 C18 113.8(3) . .
C16 N1 C18 109.2(2) . .
C17 N1 Y1 127.9(2) . .
C16 N1 Y1 108.54(19) . .
C18 N1 Y1 81.67(16) . .
C11 C7 C8 108.1(3) . .
C11 C7 C6 126.0(3) . .
C8 C7 C6 125.5(3) . .
C11 C7 Y1 75.72(17) . .
C8 C7 Y1 74.39(18) . .
C6 C7 Y1 121.6(2) . .
C10 C11 C7 107.6(3) . .
C10 C11 C12 126.2(3) . .
C7 C11 C12 126.0(3) . .
C10 C11 Y1 75.04(18) . .
C7 C11 Y1 73.05(18) . .
C12 C11 Y1 122.6(2) . .
C8 C9 C10 108.5(3) . .
C8 C9 C14 126.7(3) . .
C10 C9 C14 124.7(3) . .
C8 C9 Y1 73.39(18) . .
C10 C9 Y1 75.01(18) . .
C14 C9 Y1 121.0(2) . .
C9 C8 C7 107.8(3) . .
C9 C8 C15 126.7(3) . .
C7 C8 C15 125.5(3) . .
C9 C8 Y1 75.75(18) . .
C7 C8 Y1 74.02(17) . .
C15 C8 Y1 117.9(2) . .
C5 C6 C1 118.4(3) . .
C5 C6 C7 118.6(3) . .
C1 C6 C7 123.0(3) . .
C11 C10 C9 108.1(3) . .
C11 C10 C13 125.5(3) . .
C9 C10 C13 125.7(3) . .
C11 C10 Y1 74.03(17) . .
C9 C10 Y1 74.04(18) . .
C13 C10 Y1 125.3(2) . .
N1 C16 C1 113.2(3) . .
C4 C5 C6 121.0(3) . .
C1 C2 C3 120.9(4) . .
C2 C1 C6 120.0(3) . .
C2 C1 C16 118.6(3) . .
C6 C1 C16 121.4(3) . .
C4 C3 C2 119.7(3) . .
C3 C4 C5 119.9(4) . .
C19 Si1 C20 113.7(2) . .
C19 Si1 C21 111.23(19) . .
C20 Si1 C21 105.1(3) . .
C19 Si1 C22 111.3(2) . .
C20 Si1 C22 107.0(2) . .
C21 Si1 C22 108.2(3) . .
Si1 C19 Y1 143.0(2) . .
N1 C18 Y1 141.0(2) . 2_667
N1 C18 Y1 63.68(15) . .
Y1 C18 Y1 88.07(10) 2_667 .

loop_
_geom_bond_atom_site_label_1
_geom_bond_atom_site_label_2
_geom_bond_distance
_geom_bond_site_symmetry_2
Y1 N1 2.352(3) .
Y1 C19 2.368(4) .
Y1 C18 2.550(3) 2_667
Y1 C18 2.597(3) .
Y1 C7 2.632(3) .
Y1 C8 2.637(3) .
Y1 C11 2.667(3) .
Y1 C9 2.668(3) .
Y1 C10 2.680(3) .
Y1 Y1 3.5772(6) 2_667
N1 C17 1.475(4) .
N1 C16 1.481(4) .
N1 C18 1.492(4) .
C7 C11 1.427(5) .
C7 C8 1.434(5) .
C7 C6 1.482(4) .
C11 C10 1.426(4) .
C11 C12 1.497(5) .
C9 C8 1.412(5) .
C9 C10 1.427(5) .
C9 C14 1.502(5) .
C8 C15 1.502(5) .
C6 C5 1.399(5) .
C6 C1 1.404(5) .
C10 C13 1.492(5) .
C16 C1 1.515(4) .
C5 C4 1.388(5) .
C2 C1 1.386(5) .
C2 C3 1.385(6) .
C3 C4 1.383(6) .
Si1 C19 1.843(4) .
Si1 C20 1.863(5) .
Si1 C21 1.878(5) .
Si1 C22 1.882(5) .
C18 Y1 2.550(3) 2_667
